data_2300042
loop_
_publ_author_name
'Dawson, Alice'
'Allan, David R.'
'Parsons, Simon'
'Ruf, Michael'

_publ_section_title
;
 Use of a CCD diffractometer in crystal structure determinations at
 high pressure
;
_journal_issue 3
_journal_name_full 'Journal of Applied Crystallography'
_journal_page_first 410
_journal_page_last 416
_journal_paper_doi 10.1107/S0021889804007149
_journal_volume 37
_journal_year 2004
_chemical_formula_moiety ' C2 H4 O2 '
_chemical_formula_sum 'C2 H4 O2'
_chemical_formula_weight 60.05
_chemical_name_systematic
;
acetic acid
;
_space_group_IT_number 14
_symmetry_cell_setting monoclinic
_symmetry_space_group_name_Hall '-P 2yn'
_symmetry_space_group_name_H-M 'P 1 21/n 1'
_atom_sites_solution_hydrogens geom
_atom_sites_solution_primary direct
_atom_sites_solution_secondary difmap
_audit_creation_method CRYSTALS_ver_12.20
_cell_angle_alpha 90
_cell_angle_beta 93.177(12)
_cell_angle_gamma 90
_cell_formula_units_Z 4
_cell_length_a 3.9447(6)
_cell_length_b 13.028(2)
_cell_length_c 5.6407(9)
_cell_measurement_reflns_used 193
_cell_measurement_temperature 293
_cell_measurement_theta_max 20
_cell_measurement_theta_min 4
_cell_volume 289.44(8)
_computing_cell_refinement
;
 SAINT (Siemens ,1995)
;
_computing_data_collection
;
 SMART (Siemens, 1993)
;
_computing_data_reduction
;
 SAINT (Siemens ,1995)
;
_computing_molecular_graphics
;
 XP
;
_computing_publication_material
;
 CRYSTALS (Watkin et al 2003)
;
_computing_structure_refinement
;
 CRYSTALS (Watkin et al 2003)
;
_computing_structure_solution
;
 SHELXS 86 (Sheldrick, 1986)
;
_diffrn_ambient_temperature 293
_diffrn_measured_fraction_theta_full 0.707
_diffrn_measured_fraction_theta_max 0.610
_diffrn_measurement_device_type
;
Bruker SMART
;
_diffrn_measurement_method \w
_diffrn_radiation_monochromator graphite
_diffrn_radiation_type 'Mo K\a'
_diffrn_radiation_wavelength 0.71073
_diffrn_reflns_av_R_equivalents 0.0596
_diffrn_reflns_limit_h_max 4
_diffrn_reflns_limit_h_min -4
_diffrn_reflns_limit_k_max 13
_diffrn_reflns_limit_k_min 0
_diffrn_reflns_limit_l_max 5
_diffrn_reflns_limit_l_min 0
_diffrn_reflns_number 2385
_diffrn_reflns_reduction_process
;
 Scaled and merged with SORTAV
 R.H. Blessing, (1987) Cryst. Rev. 1, 3-58
 R.H. Blessing, (1989) J. Appl. Cryst. 22, 396-397
;
_diffrn_reflns_theta_full 17.544
_diffrn_reflns_theta_max 23.084
_diffrn_reflns_theta_min 3.942
_diffrn_standards_decay_% 0.00
_diffrn_standards_interval_count 0
_diffrn_standards_interval_time 0
_diffrn_standards_number 0
_exptl_absorpt_coefficient_mu 0.125
_exptl_absorpt_correction_T_max 1.00
_exptl_absorpt_correction_T_min 0.597
_exptl_absorpt_correction_type 'empirical, analytical and multi-scan'
_exptl_absorpt_process_details
;
 SHADE (Parsons, 2004)
 SADABS (Siemens, 1996)
 Data from Sadabs given below.
;
_exptl_crystal_colour ' colourless '
_exptl_crystal_density_diffrn 1.378
_exptl_crystal_description ' block '
_exptl_crystal_F_000 128
_exptl_crystal_size_max 0.40
_exptl_crystal_size_mid 0.40
_exptl_crystal_size_min 0.17
_refine_diff_density_max 0.14
_refine_diff_density_min -0.11
_refine_ls_extinction_method None
_refine_ls_goodness_of_fit_ref 1.0384
_refine_ls_hydrogen_treatment 'restrained refall'
_refine_ls_matrix_type full
_refine_ls_number_parameters 50
_refine_ls_number_reflns 249
_refine_ls_number_restraints 22
_refine_ls_R_factor_all 0.0585
_refine_ls_R_factor_gt 0.0379
_refine_ls_shift/su_max 0.000935
_refine_ls_structure_factor_coef Fsqd
_refine_ls_weighting_details
;
 Method = SHELXL 97 (Sheldrick, 1997)
 W = 1. / [Sigma^2^(Fo^2^)+(0.0428p)^2^+ 0.0675p]
 where p=0.333*max(Fo^2^,0) + 0.667*Fc^2^
;
_refine_ls_weighting_scheme calc
_refine_ls_wR_factor_all 0.0892
_refine_ls_wR_factor_gt 0.0828
_refine_ls_wR_factor_ref 0.0892
_reflns_number_gt 189
_reflns_number_total 251
_reflns_threshold_expression I>2.00u(I)
_cod_data_source_file he5280.cif
_cod_data_source_block he5280
_cod_depositor_comments
;
The following automatic conversions were performed:
'_symmetry_cell_setting' value 'Monoclinic' changed to 'monoclinic'
according to '/home/saulius/struct/CIF-dictionaries/cif_core.dic'
dictionary named 'cif_core.dic' version 2.4.1 from 2010-06-29.

Automatic conversion script
Id: cif_fix_enum 1527 2010-12-29 10:47:43Z saulius 

The following automatic conversions were performed:

'_symmetry_cell_setting' value 'Monoclinic' changed to 'monoclinic'
according to /home/saulius/struct/CIF-dictionaries/cif_core.dic
dictionary named 'cif_core.dic' version 2.4.1 from 2010-06-29.

Automatic conversion script
Id: cif_fix_values 1715 2011-07-08 13:25:40Z adriana 
;
_cod_original_sg_symbol_H-M 'P 21/n'
_cod_original_formula_sum ' C2 H4 O2 '
_cod_database_code 2300042

loop_
_symmetry_equiv_pos_as_xyz
x,y,z
-x,-y,-z
-x+1/2,y+1/2,-z+1/2
x+1/2,-y+1/2,z+1/2

loop_
_atom_site_label
_atom_site_fract_x
_atom_site_fract_y
_atom_site_fract_z
_atom_site_U_iso_or_equiv
_atom_site_adp_type
_atom_site_occupancy
_atom_site_disorder_assembly
_atom_site_disorder_group
_atom_site_type_symbol
O1 0.4025(6) 0.37335(15) 0.4339(4) 0.0563 Uani 1.0000 . . O
C1 0.2243(8) 0.3357(3) 0.6031(6) 0.0421 Uani 1.0000 . . C
O2 0.1455(5) 0.24643(18) 0.6091(4) 0.0538 Uani 1.0000 . . O
C2 0.1409(8) 0.4134(2) 0.7850(6) 0.0526 Uani 1.0000 . . C
H1 0.449(9) 0.3271(10) 0.345(5) 0.088(6) Uiso 1.0000 . . H
H21 -0.014(4) 0.4574(11) 0.7219(17) 0.088(6) Uiso 1.0000 . . H
H22 0.329(2) 0.4477(13) 0.832(3) 0.088(6) Uiso 1.0000 . . H
H23 0.057(6) 0.3816(5) 0.910(2) 0.088(6) Uiso 1.0000 . . H

loop_
_atom_site_aniso_label
_atom_site_aniso_U_11
_atom_site_aniso_U_22
_atom_site_aniso_U_33
_atom_site_aniso_U_12
_atom_site_aniso_U_13
_atom_site_aniso_U_23
O1 0.0780(17) 0.0409(18) 0.053(2) -0.0057(11) 0.0286(16) -0.0025(10)
C1 0.046(2) 0.036(3) 0.045(3) 0.0015(15) 0.007(2) 0.0021(14)
O2 0.0735(18) 0.043(2) 0.047(3) -0.0065(11) 0.0203(18) -0.0034(10)
C2 0.059(3) 0.049(3) 0.052(4) 0.0041(14) 0.014(3) -0.0063(14)

loop_
_atom_type_symbol
_atom_type_scat_dispersion_real
_atom_type_scat_dispersion_imag
_atom_type_scat_source
'C   ' 0.0033 0.0016 International_Tables_Vol_IV_Table_2.2B
'H   ' 0.0000 0.0000 International_Tables_Vol_IV_Table_2.2B
'O   ' 0.0106 0.0060 International_Tables_Vol_IV_Table_2.2B

loop_
_geom_angle_atom_site_label_1
_geom_angle_atom_site_label_2
_geom_angle_atom_site_label_3
_geom_angle
_geom_angle_publ_flag
C1 O1 H1 108.7(9) no
O1 C1 O2 122.1(3) yes
O1 C1 C2 113.2(3) yes
O2 C1 C2 124.7(3) yes
C1 C2 H21 109.45(6) no
C1 C2 H22 109.45(6) no
H21 C2 H22 109.49(6) no
C1 C2 H23 109.45(6) no
H21 C2 H23 109.49(6) no
H22 C2 H23 109.49(6) no

loop_
_geom_bond_atom_site_label_1
_geom_bond_atom_site_label_2
_geom_bond_site_symmetry_1
_geom_bond_site_symmetry_2
_geom_bond_distance
_geom_bond_publ_flag
O1 C1 . . 1.312(3) yes
O1 H1 . . 0.812(9) no
C1 O2 . . 1.205(3) yes
C1 C2 . . 1.491(4) yes
C2 H21 . . 0.896(7) no
C2 H22 . . 0.895(7) no
C2 H23 . . 0.898(7) no

loop_
_cod_related_entry_id
_cod_related_entry_database
_cod_related_entry_code
1 ChemSpider 171
